data_7243088
loop_
_publ_author_name
'Hu, Fangzhi'
'Wang, Liang'
'Ge, Chunyan'
'Li, Xinyao'
'Ding, Zhanshuai'
'Xu, Lubin'
'Li, Shuai-Shuai'

_publ_section_title
;
 Divergent \a-functionalization of cyclic amines via ring construction by
 molecular O2 oxidized dearomatization and ring deconstruction by
 aromatization-driven C--C \s-bond cleavage
;
_journal_issue 15
_journal_name_full 'Green Chemistry'
_journal_page_first 5535
_journal_page_last 5541
_journal_paper_doi 10.1039/D1GC00941A
_journal_volume 23
_journal_year 2021
_chemical_formula_sum 'C24 H27.5 N2 O'
_chemical_formula_weight 359.98
_space_group_crystal_system triclinic
_space_group_IT_number 2
_space_group_name_Hall '-P 1'
_space_group_name_H-M_alt 'P -1'
_atom_sites_solution_hydrogens geom
_audit_creation_method SHELXL-2018/3
_audit_update_record
;
2021-01-21 deposited with the CCDC.	2021-06-02 downloaded from the CCDC.
;
_cell_angle_alpha 75.136(9)
_cell_angle_beta 78.644(10)
_cell_angle_gamma 89.902(6)
_cell_formula_units_Z 4
_cell_length_a 11.9297(10)
_cell_length_b 12.9240(9)
_cell_length_c 13.666(2)
_cell_measurement_reflns_used 2319
_cell_measurement_temperature 293(2)
_cell_measurement_theta_max 69.1790
_cell_measurement_theta_min 3.7950
_cell_volume 1994.0(4)
_computing_cell_refinement 'CrysAlisPro 1.171.40.53 (Rigaku OD, 2019)'
_computing_data_collection 'CrysAlisPro 1.171.40.53 (Rigaku OD, 2019)'
_computing_data_reduction 'CrysAlisPro 1.171.40.53 (Rigaku OD, 2019)'
_computing_structure_refinement 'SHELXL-2018/3 (Sheldrick, 2018)'
_computing_structure_solution 'SHELXL-2018/3 (Sheldrick, 2018)'
_diffrn_ambient_temperature 293(2)
_diffrn_measured_fraction_theta_full 0.993
_diffrn_measured_fraction_theta_max 0.993
_diffrn_measurement_device_type 'Xcalibur, Eos, Gemini'
_diffrn_radiation_type CuK\a
_diffrn_radiation_wavelength 1.54184
_diffrn_reflns_av_R_equivalents 0.0415
_diffrn_reflns_av_unetI/netI 0.0641
_diffrn_reflns_Laue_measured_fraction_full 0.993
_diffrn_reflns_Laue_measured_fraction_max 0.993
_diffrn_reflns_limit_h_max 13
_diffrn_reflns_limit_h_min -14
_diffrn_reflns_limit_k_max 15
_diffrn_reflns_limit_k_min -10
_diffrn_reflns_limit_l_max 16
_diffrn_reflns_limit_l_min -15
_diffrn_reflns_number 13345
_diffrn_reflns_point_group_measured_fraction_full 0.993
_diffrn_reflns_point_group_measured_fraction_max 0.993
_diffrn_reflns_theta_full 67.235
_diffrn_reflns_theta_max 67.235
_diffrn_reflns_theta_min 3.417
_diffrn_source 'fine-focus sealed X-ray tube'
_exptl_absorpt_coefficient_mu 0.567
_exptl_absorpt_correction_T_max 1.00000
_exptl_absorpt_correction_T_min 0.90149
_exptl_absorpt_correction_type multi-scan
_exptl_absorpt_process_details sadabs
_exptl_crystal_colour yellow
_exptl_crystal_density_diffrn 1.199
_exptl_crystal_description block
_exptl_crystal_F_000 774
_exptl_crystal_size_max 0.080
_exptl_crystal_size_mid 0.080
_exptl_crystal_size_min 0.070
_refine_diff_density_max 0.612
_refine_diff_density_min -0.477
_refine_diff_density_rms 0.087
_refine_ls_extinction_method none
_refine_ls_goodness_of_fit_ref 1.071
_refine_ls_hydrogen_treatment constr
_refine_ls_matrix_type full
_refine_ls_number_parameters 487
_refine_ls_number_reflns 7100
_refine_ls_number_restraints 6
_refine_ls_restrained_S_all 1.086
_refine_ls_R_factor_all 0.1753
_refine_ls_R_factor_gt 0.1157
_refine_ls_shift/su_max 0.000
_refine_ls_shift/su_mean 0.000
_refine_ls_structure_factor_coef Fsqd
_refine_ls_weighting_details 'w=1/[\s^2^(Fo^2^)+(0.2000P)^2^] where P=(Fo^2^+2Fc^2^)/3'
_refine_ls_weighting_scheme calc
_refine_ls_wR_factor_gt 0.2884
_refine_ls_wR_factor_ref 0.3647
_reflns_Friedel_coverage 0.000
_reflns_number_gt 3517
_reflns_number_total 7100
_reflns_threshold_expression 'I > 2\s(I)'
_cod_data_source_file d1gc00941a2.cif
_cod_data_source_block exp_11355
_cod_depositor_comments
;
Adding full bibliography for 7243088--7243090.cif.

2024-10-18
Z value and formula fixed to values more according to usual
chemical conventions.                 miguel
;
_cod_original_formula_sum 'C48 H55 N4 O2'
_cod_original_formula_weight 719.96
_cod_original_formula_units_Z 2
_cod_database_code 7243088
_shelx_shelxl_version_number 2018/3
_shelx_space_group_comment
;
The symmetry employed for this shelxl refinement is uniquely defined
by the following loop, which should always be used as a source of
symmetry information in preference to the above space-group names.
They are only intended as comments.
;
_shelx_estimated_absorpt_t_min 0.956
_shelx_estimated_absorpt_t_max 0.961

loop_
_space_group_symop_operation_xyz
'x, y, z'
'-x, -y, -z'

loop_
_atom_site_label
_atom_site_type_symbol
_atom_site_fract_x
_atom_site_fract_y
_atom_site_fract_z
_atom_site_U_iso_or_equiv
_atom_site_adp_type
_atom_site_occupancy
_atom_site_site_symmetry_order
_atom_site_calc_flag
_atom_site_refinement_flags_posn
_atom_site_refinement_flags_adp
_atom_site_refinement_flags_occupancy
_atom_site_disorder_assembly
_atom_site_disorder_group
N1 N 0.1049(4) 0.3037(3) 1.2288(3) 0.0677(11) Uani 1 1 d . . . . .
N2 N 0.3734(3) 0.3245(3) 0.7783(3) 0.0667(11) Uani 1 1 d . . . . .
N3 N 0.2865(4) 0.8051(3) 1.2333(3) 0.0671(11) Uani 1 1 d . . . . .
N4 N 0.2316(3) 0.8273(3) 0.7802(3) 0.0660(10) Uani 1 1 d . . . . .
O1 O 0.4141(4) 0.1371(3) 1.0695(3) 0.0929(12) Uani 1 1 d . . . . .
O2 O 0.0517(4) 0.6436(3) 1.0688(3) 0.0912(12) Uani 1 1 d . . . . .
C1 C 0.4586(4) 0.4040(4) 0.7514(4) 0.0597(11) Uani 1 1 d . . . . .
C2 C 0.4889(4) 0.4705(4) 0.6522(4) 0.0711(13) Uani 1 1 d . . . . .
H2 H 0.449182 0.462880 0.602153 0.085 Uiso 1 1 calc R U . . .
C3 C 0.5772(5) 0.5483(4) 0.6262(5) 0.0814(15) Uani 1 1 d . . . . .
H3 H 0.597154 0.591692 0.558968 0.098 Uiso 1 1 calc R U . . .
C4 C 0.6351(5) 0.5609(4) 0.7004(5) 0.0803(15) Uani 1 1 d . . . . .
H4 H 0.694611 0.612826 0.683549 0.096 Uiso 1 1 calc R U . . .
C5 C 0.6046(4) 0.4962(4) 0.8001(5) 0.0752(14) Uani 1 1 d . . . . .
H5 H 0.643922 0.505850 0.849782 0.090 Uiso 1 1 calc R U . . .
C6 C 0.5170(4) 0.4173(4) 0.8281(4) 0.0596(11) Uani 1 1 d . . . . .
C7 C 0.4863(4) 0.3495(4) 0.9369(4) 0.0642(12) Uani 1 1 d . . . . .
H7A H 0.494928 0.392911 0.983530 0.077 Uiso 1 1 calc R U . . .
H7B H 0.539089 0.292330 0.946308 0.077 Uiso 1 1 calc R U . . .
C8 C 0.3622(4) 0.2999(3) 0.9655(4) 0.0629(12) Uani 1 1 d . . . . .
C9 C 0.3508(4) 0.2474(4) 0.8783(4) 0.0669(13) Uani 1 1 d . . . . .
H9 H 0.407143 0.192246 0.877195 0.080 Uiso 1 1 calc R U . . .
C10 C 0.2343(5) 0.1967(4) 0.8839(4) 0.0770(15) Uani 1 1 d . . . . .
H10A H 0.224170 0.124353 0.928731 0.092 Uiso 1 1 calc R U . . .
H10B H 0.172845 0.239091 0.907885 0.092 Uiso 1 1 calc R U . . .
C11 C 0.2400(5) 0.1971(4) 0.7724(5) 0.0838(16) Uani 1 1 d . . . . .
H11A H 0.164126 0.188454 0.759097 0.101 Uiso 1 1 calc R U . . .
H11B H 0.286301 0.140349 0.754370 0.101 Uiso 1 1 calc R U . . .
C12 C 0.2960(4) 0.3081(4) 0.7118(5) 0.0764(14) Uani 1 1 d D . . . .
H12 H 0.340377 0.304556 0.644347 0.092 Uiso 1 1 calc R U . . .
C13 C 0.2106(5) 0.3959(5) 0.6974(5) 0.0872(17) Uani 1 1 d D . . . .
H13A H 0.158464 0.390874 0.762790 0.105 Uiso 1 1 calc R U . . .
H13B H 0.251314 0.465484 0.675941 0.105 Uiso 1 1 calc R U . . .
C14 C 0.1431(7) 0.3860(7) 0.6174(7) 0.117(2) Uani 1 1 d D . . . .
H14 H 0.090630 0.327916 0.634405 0.140 Uiso 1 1 calc R U . . .
C15 C 0.1528(9) 0.4539(8) 0.5244(8) 0.163(4) Uani 1 1 d D . . . .
H15A H 0.204408 0.513001 0.504517 0.196 Uiso 1 1 calc R U . . .
H15B H 0.108101 0.442285 0.479320 0.196 Uiso 1 1 calc R U . . .
C16 C 0.2796(4) 0.3864(3) 0.9703(4) 0.0616(12) Uani 1 1 d . . . . .
H16 H 0.283946 0.443207 0.911677 0.074 Uiso 1 1 calc R U . . .
C17 C 0.2008(4) 0.3867(3) 1.0529(4) 0.0621(12) Uani 1 1 d . . . . .
H17 H 0.153054 0.443865 1.051212 0.075 Uiso 1 1 calc R U . . .
C18 C 0.1873(4) 0.2998(4) 1.1462(4) 0.0627(12) Uani 1 1 d . . . . .
C19 C 0.2594(5) 0.2160(4) 1.1498(4) 0.0701(13) Uani 1 1 d . . . . .
H19 H 0.249413 0.160508 1.210032 0.084 Uiso 1 1 calc R U . . .
C20 C 0.3477(5) 0.2111(4) 1.0657(4) 0.0720(14) Uani 1 1 d . . . . .
C21 C 0.0882(5) 0.2215(4) 1.3261(4) 0.0746(14) Uani 1 1 d . . . . .
H21A H 0.158379 0.212951 1.352374 0.089 Uiso 1 1 calc R U . . .
H21B H 0.064362 0.153348 1.317247 0.089 Uiso 1 1 calc R U . . .
C22 C -0.0039(6) 0.2599(5) 1.3988(5) 0.0977(19) Uani 1 1 d . . . . .
H22A H -0.055229 0.200718 1.442726 0.117 Uiso 1 1 calc R U . . .
H22B H 0.028985 0.295148 1.442085 0.117 Uiso 1 1 calc R U . . .
C23 C -0.0649(6) 0.3367(6) 1.3290(5) 0.106(2) Uani 1 1 d . . . . .
H23A H -0.100069 0.389715 1.362611 0.127 Uiso 1 1 calc R U . . .
H23B H -0.124161 0.299324 1.309740 0.127 Uiso 1 1 calc R U . . .
C24 C 0.0261(5) 0.3903(4) 1.2335(5) 0.0826(16) Uani 1 1 d . . . . .
H24A H -0.006264 0.411124 1.171932 0.099 Uiso 1 1 calc R U . . .
H24B H 0.063469 0.452691 1.242827 0.099 Uiso 1 1 calc R U . . .
C25 C 0.1574(4) 0.9060(3) 0.7487(4) 0.0575(11) Uani 1 1 d . . . . .
C26 C 0.1701(5) 0.9679(4) 0.6480(4) 0.0719(13) Uani 1 1 d . . . . .
H26 H 0.231996 0.958041 0.598633 0.086 Uiso 1 1 calc R U . . .
C27 C 0.0943(6) 1.0428(4) 0.6192(5) 0.0851(16) Uani 1 1 d . . . . .
H27 H 0.103585 1.081561 0.550346 0.102 Uiso 1 1 calc R U . . .
C28 C 0.0026(5) 1.0620(4) 0.6924(5) 0.0829(16) Uani 1 1 d . . . . .
H28 H -0.048457 1.114152 0.673357 0.099 Uiso 1 1 calc R U . . .
C29 C -0.0105(4) 1.0021(4) 0.7930(5) 0.0721(14) Uani 1 1 d . . . . .
H29 H -0.071654 1.014240 0.841862 0.087 Uiso 1 1 calc R U . . .
C30 C 0.0650(4) 0.9236(3) 0.8244(4) 0.0593(11) Uani 1 1 d . . . . .
C31 C 0.0447(4) 0.8578(4) 0.9334(4) 0.0626(12) Uani 1 1 d . . . . .
H31A H -0.013987 0.802098 0.943137 0.075 Uiso 1 1 calc R U . . .
H31B H 0.015911 0.902917 0.978614 0.075 Uiso 1 1 calc R U . . .
C32 C 0.1540(4) 0.8043(4) 0.9659(4) 0.0599(11) Uani 1 1 d . . . . .
C33 C 0.2040(4) 0.7504(3) 0.8802(4) 0.0622(12) Uani 1 1 d . . . . .
H33 H 0.146729 0.697407 0.877610 0.075 Uiso 1 1 calc R U . . .
C34 C 0.3165(5) 0.6962(4) 0.8865(5) 0.0766(15) Uani 1 1 d . . . . .
H34A H 0.368387 0.737348 0.910253 0.092 Uiso 1 1 calc R U . . .
H34B H 0.304239 0.624272 0.932068 0.092 Uiso 1 1 calc R U . . .
C35 C 0.3617(5) 0.6941(4) 0.7754(5) 0.0835(16) Uani 1 1 d . . . . .
H35A H 0.323450 0.636789 0.758473 0.100 Uiso 1 1 calc R U . . .
H35B H 0.443460 0.684750 0.762897 0.100 Uiso 1 1 calc R U . . .
C36 C 0.3344(4) 0.8033(4) 0.7127(5) 0.0744(14) Uani 1 1 d D . . . .
H36 H 0.316413 0.797542 0.647237 0.089 Uiso 1 1 calc R U . . .
C37 C 0.4295(5) 0.8879(5) 0.6926(5) 0.0917(18) Uani 1 1 d D . . . .
H37A H 0.398771 0.958513 0.678734 0.110 Uiso 1 1 calc R U . . .
H37B H 0.463248 0.878035 0.753160 0.110 Uiso 1 1 calc R U . . .
C38 C 0.5197(8) 0.8792(7) 0.6009(8) 0.156(4) Uani 1 1 d D . . . .
H38 H 0.490505 0.895227 0.540791 0.187 Uiso 1 1 calc R U . . .
C39 C 0.6273(11) 0.8555(10) 0.5816(13) 0.245(8) Uani 1 1 d D . . . .
H39A H 0.667409 0.837795 0.635009 0.294 Uiso 1 1 calc R U . . .
H39B H 0.663529 0.856505 0.514585 0.294 Uiso 1 1 calc R U . . .
C40 C 0.2370(4) 0.8882(3) 0.9719(4) 0.0611(12) Uani 1 1 d . . . . .
H40 H 0.262213 0.943836 0.912902 0.073 Uiso 1 1 calc R U . . .
C41 C 0.2764(4) 0.8882(3) 1.0553(4) 0.0612(12) Uani 1 1 d . . . . .
H41 H 0.326566 0.943753 1.054068 0.073 Uiso 1 1 calc R U . . .
C42 C 0.2422(4) 0.8014(4) 1.1505(4) 0.0616(12) Uani 1 1 d . . . . .
C43 C 0.1699(5) 0.7196(4) 1.1518(4) 0.0681(13) Uani 1 1 d . . . . .
H43 H 0.152624 0.663187 1.211311 0.082 Uiso 1 1 calc R U . . .
C44 C 0.1194(4) 0.7162(4) 1.0665(4) 0.0683(13) Uani 1 1 d . . . . .
C45 C 0.3632(6) 0.8910(5) 1.2385(5) 0.0866(17) Uani 1 1 d . . . . .
H45A H 0.324231 0.957290 1.235672 0.104 Uiso 1 1 calc R U . . .
H45B H 0.430045 0.903355 1.182730 0.104 Uiso 1 1 calc R U . . .
C46 C 0.3949(11) 0.8485(8) 1.3398(7) 0.186(6) Uani 1 1 d . . . . .
H46A H 0.471201 0.821882 1.329862 0.224 Uiso 1 1 calc R U . . .
H46B H 0.395654 0.905697 1.373918 0.224 Uiso 1 1 calc R U . . .
C47 C 0.3154(7) 0.7639(6) 1.4037(5) 0.105(2) Uani 1 1 d . . . . .
H47 H 0.302637 0.738782 1.475285 0.127 Uiso 1 1 calc R U . . .
C48 C 0.2565(5) 0.7233(4) 1.3319(4) 0.0769(14) Uani 1 1 d . . . . .
H48A H 0.283867 0.654406 1.324767 0.092 Uiso 1 1 calc R U . . .
H48B H 0.174231 0.716133 1.357081 0.092 Uiso 1 1 calc R U . . .

loop_
_atom_site_aniso_label
_atom_site_aniso_U_11
_atom_site_aniso_U_22
_atom_site_aniso_U_33
_atom_site_aniso_U_23
_atom_site_aniso_U_13
_atom_site_aniso_U_12
N1 0.076(3) 0.051(2) 0.075(3) -0.019(2) -0.010(2) 0.0053(19)
N2 0.068(2) 0.065(2) 0.070(3) -0.019(2) -0.0180(19) -0.008(2)
N3 0.087(3) 0.050(2) 0.067(3) -0.0154(19) -0.024(2) 0.007(2)
N4 0.065(2) 0.063(2) 0.072(3) -0.019(2) -0.0158(19) 0.0184(19)
O1 0.101(3) 0.075(2) 0.090(3) -0.005(2) -0.008(2) 0.036(2)
O2 0.111(3) 0.069(2) 0.090(3) -0.0063(19) -0.031(2) -0.035(2)
C1 0.053(2) 0.054(2) 0.073(3) -0.019(2) -0.013(2) 0.000(2)
C2 0.069(3) 0.070(3) 0.073(3) -0.018(3) -0.013(2) -0.002(3)
C3 0.080(4) 0.071(3) 0.084(4) -0.012(3) -0.005(3) -0.001(3)
C4 0.066(3) 0.069(3) 0.101(4) -0.020(3) -0.008(3) -0.008(3)
C5 0.063(3) 0.072(3) 0.101(4) -0.032(3) -0.028(3) 0.003(3)
C6 0.050(2) 0.056(2) 0.076(3) -0.021(2) -0.013(2) 0.004(2)
C7 0.057(3) 0.062(3) 0.076(3) -0.018(2) -0.022(2) 0.007(2)
C8 0.072(3) 0.046(2) 0.070(3) -0.011(2) -0.017(2) 0.005(2)
C9 0.068(3) 0.057(3) 0.079(3) -0.019(2) -0.019(2) 0.007(2)
C10 0.082(4) 0.051(3) 0.095(4) -0.019(3) -0.009(3) -0.011(2)
C11 0.087(4) 0.064(3) 0.107(5) -0.030(3) -0.027(3) -0.011(3)
C12 0.070(3) 0.078(3) 0.088(4) -0.027(3) -0.024(3) -0.005(3)
C13 0.078(4) 0.089(4) 0.101(4) -0.026(3) -0.032(3) 0.005(3)
C14 0.109(5) 0.113(6) 0.139(7) -0.031(5) -0.054(5) 0.011(4)
C15 0.162(9) 0.176(10) 0.177(10) -0.062(9) -0.076(8) 0.036(8)
C16 0.073(3) 0.045(2) 0.069(3) -0.013(2) -0.021(2) 0.008(2)
C17 0.070(3) 0.044(2) 0.075(3) -0.015(2) -0.024(3) 0.014(2)
C18 0.072(3) 0.045(2) 0.074(3) -0.017(2) -0.020(2) 0.005(2)
C19 0.078(3) 0.058(3) 0.071(3) -0.009(2) -0.017(3) 0.005(2)
C20 0.084(3) 0.051(3) 0.079(3) -0.012(2) -0.020(3) 0.020(3)
C21 0.079(3) 0.066(3) 0.071(3) -0.009(3) -0.011(3) -0.003(3)
C22 0.109(5) 0.098(4) 0.083(4) -0.031(4) -0.004(3) 0.009(4)
C23 0.106(5) 0.109(5) 0.097(5) -0.032(4) 0.000(4) 0.018(4)
C24 0.081(4) 0.062(3) 0.103(4) -0.026(3) -0.009(3) 0.014(3)
C25 0.056(3) 0.055(2) 0.067(3) -0.017(2) -0.022(2) 0.010(2)
C26 0.067(3) 0.070(3) 0.078(4) -0.014(3) -0.018(3) 0.010(2)
C27 0.099(4) 0.065(3) 0.088(4) -0.002(3) -0.033(3) 0.003(3)
C28 0.081(4) 0.065(3) 0.105(5) -0.010(3) -0.041(3) 0.018(3)
C29 0.062(3) 0.061(3) 0.097(4) -0.024(3) -0.023(3) 0.012(2)
C30 0.053(2) 0.047(2) 0.080(3) -0.016(2) -0.019(2) 0.0054(19)
C31 0.061(3) 0.056(3) 0.072(3) -0.020(2) -0.013(2) 0.006(2)
C32 0.065(3) 0.051(2) 0.063(3) -0.010(2) -0.017(2) -0.005(2)
C33 0.072(3) 0.047(2) 0.070(3) -0.013(2) -0.024(2) 0.008(2)
C34 0.086(4) 0.055(3) 0.095(4) -0.019(3) -0.034(3) 0.022(3)
C35 0.091(4) 0.064(3) 0.101(4) -0.031(3) -0.021(3) 0.019(3)
C36 0.070(3) 0.064(3) 0.093(4) -0.026(3) -0.017(3) 0.021(3)
C37 0.068(3) 0.092(4) 0.114(5) -0.033(4) -0.007(3) 0.008(3)
C38 0.131(8) 0.115(7) 0.194(10) 0.002(7) -0.022(7) 0.000(6)
C39 0.190(13) 0.173(11) 0.299(19) 0.034(12) -0.005(13) 0.023(11)
C40 0.071(3) 0.046(2) 0.062(3) -0.008(2) -0.013(2) 0.004(2)
C41 0.065(3) 0.047(2) 0.072(3) -0.013(2) -0.017(2) 0.003(2)
C42 0.065(3) 0.049(2) 0.072(3) -0.014(2) -0.019(2) 0.006(2)
C43 0.089(3) 0.049(2) 0.065(3) -0.009(2) -0.019(3) 0.002(2)
C44 0.075(3) 0.051(3) 0.074(3) -0.005(2) -0.018(3) -0.007(2)
C45 0.101(4) 0.078(4) 0.090(4) -0.025(3) -0.036(3) -0.005(3)
C46 0.261(13) 0.171(9) 0.134(8) 0.004(7) -0.114(9) -0.083(10)
C47 0.136(6) 0.112(5) 0.075(4) -0.022(4) -0.042(4) -0.002(5)
C48 0.084(4) 0.072(3) 0.073(3) -0.013(3) -0.020(3) 0.007(3)

loop_
_atom_type_symbol
_atom_type_description
_atom_type_scat_dispersion_real
_atom_type_scat_dispersion_imag
_atom_type_scat_source
C C 0.0181 0.0091 'International Tables Vol C Tables 4.2.6.8 and 6.1.1.4'
H H 0.0000 0.0000 'International Tables Vol C Tables 4.2.6.8 and 6.1.1.4'
N N 0.0311 0.0180 'International Tables Vol C Tables 4.2.6.8 and 6.1.1.4'
O O 0.0492 0.0322 'International Tables Vol C Tables 4.2.6.8 and 6.1.1.4'

loop_
_geom_angle_atom_site_label_1
_geom_angle_atom_site_label_2
_geom_angle_atom_site_label_3
_geom_angle
_geom_angle_site_symmetry_1
_geom_angle_site_symmetry_3
_geom_angle_publ_flag
C18 N1 C21 122.4(4) . . ?
C18 N1 C24 125.5(4) . . ?
C21 N1 C24 112.0(4) . . ?
C1 N2 C9 122.1(4) . . ?
C1 N2 C12 125.1(4) . . ?
C9 N2 C12 112.8(4) . . ?
C42 N3 C48 122.2(4) . . ?
C42 N3 C45 125.7(4) . . ?
C48 N3 C45 112.1(4) . . ?
C25 N4 C33 121.6(4) . . ?
C25 N4 C36 124.4(4) . . ?
C33 N4 C36 113.4(4) . . ?
N2 C1 C2 122.3(4) . . ?
N2 C1 C6 118.3(4) . . ?
C2 C1 C6 119.4(4) . . ?
C1 C2 C3 121.3(5) . . ?
C4 C3 C2 119.6(5) . . ?
C3 C4 C5 119.8(5) . . ?
C4 C5 C6 121.8(5) . . ?
C5 C6 C1 118.2(5) . . ?
C5 C6 C7 120.1(4) . . ?
C1 C6 C7 121.7(4) . . ?
C6 C7 C8 112.7(4) . . ?
C16 C8 C20 113.7(4) . . ?
C16 C8 C9 110.9(4) . . ?
C20 C8 C9 107.7(4) . . ?
C16 C8 C7 109.5(4) . . ?
C20 C8 C7 109.2(4) . . ?
C9 C8 C7 105.5(4) . . ?
N2 C9 C10 103.4(4) . . ?
N2 C9 C8 111.7(4) . . ?
C10 C9 C8 116.8(4) . . ?
C11 C10 C9 101.5(4) . . ?
C10 C11 C12 103.5(4) . . ?
N2 C12 C13 112.1(4) . . ?
N2 C12 C11 100.9(4) . . ?
C13 C12 C11 113.5(5) . . ?
C14 C13 C12 111.1(5) . . ?
C15 C14 C13 125.1(8) . . ?
C17 C16 C8 123.7(4) . . ?
C16 C17 C18 121.2(4) . . ?
N1 C18 C19 121.4(5) . . ?
N1 C18 C17 119.0(4) . . ?
C19 C18 C17 119.6(5) . . ?
C18 C19 C20 122.6(5) . . ?
O1 C20 C19 122.8(5) . . ?
O1 C20 C8 118.1(5) . . ?
C19 C20 C8 119.1(4) . . ?
N1 C21 C22 105.6(5) . . ?
C23 C22 C21 103.9(5) . . ?
C22 C23 C24 105.9(6) . . ?
N1 C24 C23 101.2(5) . . ?
C26 C25 N4 123.2(4) . . ?
C26 C25 C30 118.9(4) . . ?
N4 C25 C30 117.8(4) . . ?
C27 C26 C25 121.8(5) . . ?
C26 C27 C28 120.4(6) . . ?
C29 C28 C27 118.6(5) . . ?
C28 C29 C30 122.2(5) . . ?
C29 C30 C25 118.1(5) . . ?
C29 C30 C31 120.2(5) . . ?
C25 C30 C31 121.6(4) . . ?
C30 C31 C32 113.6(4) . . ?
C40 C32 C44 113.5(4) . . ?
C40 C32 C33 110.9(4) . . ?
C44 C32 C33 107.7(4) . . ?
C40 C32 C31 109.8(4) . . ?
C44 C32 C31 109.6(4) . . ?
C33 C32 C31 104.9(4) . . ?
N4 C33 C34 102.0(4) . . ?
N4 C33 C32 111.5(3) . . ?
C34 C33 C32 117.6(4) . . ?
C35 C34 C33 102.3(4) . . ?
C34 C35 C36 103.9(4) . . ?
N4 C36 C37 111.0(4) . . ?
N4 C36 C35 101.8(4) . . ?
C37 C36 C35 112.9(5) . . ?
C38 C37 C36 109.5(6) . . ?
C39 C38 C37 138.4(13) . . ?
C41 C40 C32 124.1(4) . . ?
C40 C41 C42 120.8(4) . . ?
N3 C42 C43 122.4(5) . . ?
N3 C42 C41 118.1(4) . . ?
C43 C42 C41 119.5(4) . . ?
C42 C43 C44 123.1(5) . . ?
O2 C44 C43 123.1(5) . . ?
O2 C44 C32 118.1(4) . . ?
C43 C44 C32 118.8(4) . . ?
N3 C45 C46 102.7(5) . . ?
C47 C46 C45 110.7(7) . . ?
C46 C47 C48 106.4(6) . . ?
N3 C48 C47 104.4(5) . . ?

loop_
_geom_bond_atom_site_label_1
_geom_bond_atom_site_label_2
_geom_bond_distance
_geom_bond_site_symmetry_2
_geom_bond_publ_flag
N1 C18 1.355(6) . ?
N1 C21 1.451(6) . ?
N1 C24 1.467(6) . ?
N2 C1 1.374(6) . ?
N2 C9 1.446(6) . ?
N2 C12 1.468(6) . ?
N3 C42 1.350(6) . ?
N3 C48 1.464(6) . ?
N3 C45 1.464(7) . ?
N4 C25 1.388(5) . ?
N4 C33 1.445(6) . ?
N4 C36 1.467(7) . ?
O1 C20 1.238(6) . ?
O2 C44 1.230(6) . ?
C1 C2 1.385(7) . ?
C1 C6 1.412(6) . ?
C2 C3 1.385(7) . ?
C3 C4 1.377(8) . ?
C4 C5 1.381(8) . ?
C5 C6 1.388(7) . ?
C6 C7 1.493(7) . ?
C7 C8 1.550(7) . ?
C8 C16 1.495(6) . ?
C8 C20 1.524(7) . ?
C8 C9 1.542(7) . ?
C9 C10 1.518(7) . ?
C10 C11 1.511(8) . ?
C11 C12 1.538(7) . ?
C12 C13 1.525(6) . ?
C13 C14 1.510(7) . ?
C14 C15 1.329(8) . ?
C16 C17 1.321(7) . ?
C17 C18 1.448(6) . ?
C18 C19 1.379(7) . ?
C19 C20 1.412(8) . ?
C21 C22 1.504(8) . ?
C22 C23 1.488(9) . ?
C23 C24 1.530(8) . ?
C25 C26 1.382(7) . ?
C25 C30 1.416(7) . ?
C26 C27 1.361(7) . ?
C27 C28 1.398(9) . ?
C28 C29 1.372(8) . ?
C29 C30 1.397(6) . ?
C30 C31 1.487(7) . ?
C31 C32 1.564(6) . ?
C32 C40 1.498(6) . ?
C32 C44 1.527(7) . ?
C32 C33 1.534(7) . ?
C33 C34 1.520(7) . ?
C34 C35 1.514(8) . ?
C35 C36 1.523(7) . ?
C36 C37 1.512(6) . ?
C37 C38 1.511(8) . ?
C38 C39 1.310(9) . ?
C40 C41 1.317(6) . ?
C41 C42 1.470(7) . ?
C42 C43 1.360(7) . ?
C43 C44 1.424(7) . ?
C45 C46 1.475(9) . ?
C46 C47 1.430(11) . ?
C47 C48 1.506(8) . ?
